data_4020705
loop_
_publ_author_name
'Raymond F. Ziessel'
'Lo\"ic J. Charbonni\`ere'
'Samir Mameri'
'Franck Camerel'

_publ_section_title
;
 Bridging of Bipyridine Units by Phenylphosphine Links:
 Linear and Cyclic Oligomers and Some Acid Derivatives
;
_journal_name_full 'Journal of Organic Chemistry'
_journal_page_first 9835
_journal_page_last 9840
_journal_paper_doi 10.1021/jo051586g
_journal_volume 70
_journal_year 2005
_chemical_formula_moiety 'C131 H98 Cl2 N16 O10 P8'
_chemical_formula_sum 'C131 H98 Cl2 N16 O10 P8'
_chemical_formula_weight 2375.04
_space_group_IT_number 4
_symmetry_cell_setting monoclinic
_symmetry_space_group_name_Hall 'P 2yb'
_symmetry_space_group_name_H-M 'P 1 21 1'
_cell_angle_alpha 90
_cell_angle_beta 97.370(5)
_cell_angle_gamma 90
_cell_formula_units_Z 1
_cell_length_a 8.4707(2)
_cell_length_b 14.1600(3)
_cell_length_c 23.7508(7)
_cell_measurement_temperature 173
_cell_volume 2825.3(1)
_diffrn_ambient_temperature 173
_exptl_crystal_density_diffrn 1.40
_cod_depositor_comments
;
 Marking attached hydrogen atoms.

 Antanas Vaitkus,
 2018-01-29
;
_cod_original_sg_symbol_Hall ' P 2yb'
_cod_original_sg_symbol_H-M 'P 21'
_cod_database_code 4020705

loop_
_symmetry_equiv_pos_as_xyz
x,y,z
-x,1/2+y,-z

loop_
_atom_site_aniso_label
_atom_site_aniso_U_11
_atom_site_aniso_U_22
_atom_site_aniso_U_33
_atom_site_aniso_U_12
_atom_site_aniso_U_13
_atom_site_aniso_U_23
_atom_site_aniso_type_symbol
P1 0.0244(7) 0.0280(7) 0.0183(6) -0.0038(6) 0.0021(5) 0.0015(6) P
O1 0.040(2) 0.042(2) 0.015(2) -0.006(2) -0.002(2) 0.004(2) O
C1 0.025(3) 0.010(2) 0.033(3) 0.002(2) 0.006(2) -0.001(2) C
C2 0.027(3) 0.023(3) 0.025(3) -0.002(2) -0.005(2) -0.001(2) C
C3 0.040(3) 0.029(3) 0.027(3) -0.003(3) 0.011(2) -0.003(2) C
C4 0.044(3) 0.029(3) 0.040(3) 0.000(3) 0.020(2) 0.007(3) C
C5 0.026(3) 0.030(3) 0.052(3) -0.002(3) 0.013(3) -0.002(3) C
C6 0.025(3) 0.027(3) 0.032(3) -0.006(2) 0.003(2) 0.000(2) C
C7 0.020(3) 0.031(3) 0.027(3) -0.001(2) 0.001(2) -0.003(2) C
C8 0.028(3) 0.030(3) 0.026(3) 0.001(3) 0.003(3) 0.007(2) C
C9 0.036(3) 0.031(3) 0.031(3) -0.006(3) -0.001(2) 0.012(3) C
C10 0.027(3) 0.022(2) 0.034(3) -0.001(3) 0.001(2) -0.002(3) C
C11 0.021(3) 0.021(2) 0.028(3) -0.001(2) 0.010(2) -0.001(2) C
N1 0.021(2) 0.018(2) 0.027(2) -0.001(2) 0.009(2) -0.003(2) N
C12 0.023(3) 0.024(3) 0.022(3) 0.006(2) 0.004(2) 0.001(2) C
C13 0.029(3) 0.016(2) 0.032(3) -0.011(2) -0.001(2) 0.002(2) C
C14 0.034(3) 0.027(3) 0.034(3) -0.009(2) 0.005(3) -0.006(2) C
C15 0.025(3) 0.026(3) 0.024(3) 0.002(2) 0.002(2) -0.001(2) C
C16 0.012(3) 0.026(3) 0.018(2) 0.003(2) 0.005(2) -0.004(2) C
N2 0.020(2) 0.016(2) 0.028(2) -0.001(2) 0.002(2) -0.003(2) N
P2 0.0159(6) 0.0218(6) 0.0202(6) -0.0015(6) 0.0014(5) -0.0031(6) P
O2 0.020(2) 0.031(2) 0.023(2) 0.001(2) -0.003(2) 0.003(2) O
C17 0.019(3) 0.024(2) 0.023(2) 0.004(2) 0.004(2) -0.011(2) C
C18 0.020(3) 0.039(3) 0.028(3) 0.000(3) 0.003(2) -0.008(2) C
C19 0.039(4) 0.035(3) 0.034(3) -0.009(3) 0.016(3) -0.007(3) C
C20 0.016(3) 0.064(4) 0.031(3) 0.002(3) 0.001(2) -0.017(3) C
C21 0.021(3) 0.051(4) 0.037(3) 0.008(3) -0.003(3) 0.004(3) C
C22 0.021(3) 0.036(3) 0.032(3) 0.004(3) 0.005(2) 0.005(3) C
C23 0.022(3) 0.020(3) 0.029(3) -0.004(2) 0.011(2) -0.005(2) C
C24 0.031(3) 0.022(3) 0.036(3) 0.005(2) -0.008(3) -0.001(2) C
C25 0.027(3) 0.030(3) 0.045(3) 0.016(3) -0.009(3) -0.004(3) C
C26 0.034(3) 0.013(3) 0.042(3) 0.002(2) 0.004(3) -0.010(2) C
C27 0.028(3) 0.014(2) 0.020(3) -0.005(2) 0.007(2) -0.002(2) C
N3 0.022(2) 0.019(2) 0.023(2) 0.003(2) 0.006(2) -0.001(2) N
C28 0.021(3) 0.019(2) 0.028(3) 0.004(2) 0.011(2) -0.002(2) C
C29 0.053(3) 0.032(3) 0.030(3) 0.018(3) 0.012(3) 0.003(3) C
C30 0.063(4) 0.038(3) 0.031(3) 0.015(3) 0.009(3) -0.015(3) C
C31 0.039(4) 0.036(3) 0.018(3) 0.003(3) 0.005(3) -0.003(2) C
C32 0.012(3) 0.031(3) 0.023(3) -0.006(2) 0.003(2) -0.002(2) C
N4 0.024(2) 0.019(2) 0.029(2) -0.009(2) 0.006(2) -0.005(2) N
P3 0.0169(6) 0.0259(6) 0.0183(6) -0.0004(7) 0.0022(5) 0.0008(6) P
O3 0.021(2) 0.041(2) 0.026(2) -0.006(2) 0.002(1) -0.003(2) O
C33 0.016(2) 0.021(2) 0.020(2) 0.001(2) 0.000(2) -0.005(2) C
C34 0.024(3) 0.023(3) 0.024(3) -0.002(2) 0.004(2) -0.010(2) C
C35 0.015(3) 0.046(3) 0.039(3) -0.008(3) 0.006(2) -0.008(3) C
C36 0.020(3) 0.040(3) 0.023(2) -0.006(3) 0.002(2) -0.016(3) C
C37 0.024(3) 0.033(3) 0.036(3) 0.009(2) 0.006(3) -0.010(2) C
C38 0.021(3) 0.035(3) 0.026(3) -0.005(2) -0.001(2) -0.012(2) C
C39 0.015(3) 0.023(2) 0.019(3) -0.001(2) 0.001(2) -0.003(2) C
C40 0.025(3) 0.026(3) 0.042(3) -0.004(3) -0.003(3) -0.004(3) C
C41 0.040(4) 0.036(3) 0.044(3) -0.020(3) -0.005(3) -0.013(3) C
C42 0.039(3) 0.029(3) 0.036(3) -0.015(3) -0.006(3) 0.009(3) C
C43 0.016(3) 0.025(3) 0.027(3) 0.002(2) -0.002(2) -0.005(2) C
N5 0.022(2) 0.018(2) 0.024(2) -0.005(2) 0.007(2) 0.004(2) N
C44 0.025(3) 0.014(2) 0.030(3) 0.002(2) 0.005(2) 0.000(2) C
C45 0.039(3) 0.046(3) 0.032(3) -0.015(3) 0.005(3) 0.007(3) C
C46 0.062(4) 0.040(3) 0.026(3) -0.017(3) 0.005(3) 0.018(3) C
C47 0.049(4) 0.040(3) 0.024(3) -0.012(3) 0.004(3) 0.007(3) C
C48 0.021(3) 0.034(3) 0.027(3) 0.006(2) 0.008(2) 0.009(2) C
N6 0.025(3) 0.024(2) 0.024(2) -0.002(2) 0.005(2) -0.004(2) N
P4 0.0252(7) 0.0283(6) 0.0187(6) 0.0013(7) 0.0021(5) -0.0015(7) P
O4 0.043(2) 0.042(2) 0.020(2) -0.000(2) -0.001(2) -0.000(2) O
C49 0.024(3) 0.019(2) 0.037(3) -0.003(3) 0.009(2) -0.001(3) C
C50 0.033(3) 0.022(2) 0.049(3) 0.004(3) 0.003(3) 0.002(3) C
C51 0.025(3) 0.031(3) 0.088(4) -0.007(3) 0.020(3) -0.000(4) C
C52 0.055(3) 0.025(3) 0.083(3) 0.001(3) 0.050(2) -0.008(3) C
C53 0.064(4) 0.023(3) 0.047(3) 0.005(3) 0.031(3) -0.005(3) C
C54 0.037(3) 0.027(3) 0.035(3) 0.004(3) 0.017(2) 0.001(3) C
C55 0.019(3) 0.021(3) 0.029(3) 0.002(2) -0.002(2) -0.003(2) C
C56 0.062(4) 0.034(3) 0.023(3) -0.007(3) 0.013(3) -0.009(2) C
C57 0.071(4) 0.039(3) 0.039(3) 0.016(3) 0.013(3) -0.015(3) C
C58 0.046(4) 0.029(3) 0.035(3) 0.007(3) 0.008(3) -0.010(3) C
C59 0.019(3) 0.018(2) 0.027(3) -0.004(2) 0.008(2) 0.001(2) C
N7 0.021(2) 0.021(2) 0.020(2) 0.001(2) -0.000(2) -0.003(2) N
C60 0.017(3) 0.010(2) 0.037(3) 0.000(2) 0.008(2) -0.002(2) C
C61 0.039(4) 0.035(3) 0.046(3) 0.013(3) -0.001(3) -0.009(3) C
C62 0.049(4) 0.034(3) 0.056(4) 0.021(3) -0.017(3) -0.020(3) C
C63 0.033(4) 0.036(3) 0.026(3) -0.002(3) -0.004(3) 0.002(2) C
C64 0.016(3) 0.016(2) 0.027(3) -0.002(2) 0.003(2) -0.001(2) C
N8 0.015(2) 0.028(2) 0.024(2) -0.001(2) 0.007(2) 0.001(2) N
C65 0.126(9) 0.064(5) 0.090(6) 0.001(6) -0.002(6) -0.002(5) C
O5 0.142(6) 0.083(4) 0.045(3) 0.018(4) 0.023(3) -0.008(3) O
C66 0.116(4) 0.145(4) 0.166(4) 0.012(3) 0.020(3) 0.044(3) C
CL1 0.1155 0.1453 0.1658 0.0120 0.0200 0.0439 Cl
CL2 0.1155 0.1453 0.1658 0.0120 0.0200 0.0439 Cl

loop_
_atom_site_label
_atom_site_fract_x
_atom_site_fract_y
_atom_site_fract_z
_atom_site_U_iso_or_equiv
_atom_site_occupancy
_atom_site_thermal_displace_type
_atom_site_calc_flag
_atom_site_calc_attached_atom
_atom_site_type_symbol
_atom_site_attached_hydrogens
P1 -0.6251(2) 0.1117(1) -0.11262(6) 0.0232(7) 1.000 Uani ? ? P 0
O1 -0.6806(5) 0.1175(3) -0.1746(1) 0.029(2) 1.000 Uani ? ? O 0
C1 -0.7895(6) 0.1055(3) -0.0715(2) 0.020(3) 1.000 Uani ? ? C 0
C2 -0.7714(6) 0.1025(4) -0.0124(2) 0.025(3) 1.000 Uani ? ? C 0
C3 -0.9059(7) 0.1014(4) 0.0151(2) 0.031(3) 1.000 Uani ? ? C 0
C4 -1.0565(7) 0.1020(4) -0.0157(2) 0.037(3) 1.000 Uani ? ? C 0
C5 -1.0755(6) 0.1038(4) -0.0748(2) 0.034(3) 1.000 Uani ? ? C 0
C6 -0.9410(6) 0.1057(4) -0.1025(2) 0.028(3) 1.000 Uani ? ? C 0
C7 -0.5064(7) 0.2156(4) -0.0880(2) 0.026(3) 1.000 Uani ? ? C 0
C8 -0.4863(7) 0.2866(4) -0.1260(2) 0.028(3) 1.000 Uani ? ? C 0
C9 -0.3949(7) 0.3617(4) -0.1066(2) 0.032(3) 1.000 Uani ? ? C 0
C10 -0.3261(6) 0.3635(4) -0.0509(2) 0.027(3) 1.000 Uani ? ? C 0
C11 -0.3516(6) 0.2892(3) -0.0151(2) 0.023(3) 1.000 Uani ? ? C 0
N1 -0.4419(5) 0.2161(3) -0.0331(2) 0.022(2) 1.000 Uani ? ? N 0
C12 -0.2704(7) 0.2843(3) 0.0447(2) 0.023(3) 1.000 Uani ? ? C 0
C13 -0.1645(6) 0.3533(4) 0.0669(2) 0.025(3) 1.000 Uani ? ? C 0
C14 -0.0863(7) 0.3449(4) 0.1210(2) 0.031(3) 1.000 Uani ? ? C 0
C15 -0.1060(7) 0.2630(4) 0.1512(2) 0.025(3) 1.000 Uani ? ? C 0
C16 -0.2182(6) 0.1968(3) 0.1263(2) 0.018(3) 1.000 Uani ? ? C 0
N2 -0.2969(5) 0.2079(3) 0.0742(2) 0.021(2) 1.000 Uani ? ? N 0
P2 -0.2415(2) 0.08811(9) 0.16544(5) 0.0191(6) 1.000 Uani ? ? P 0
O2 -0.1280(4) 0.0840(2) 0.2186(1) 0.024(2) 1.000 Uani ? ? O 0
C17 -0.4445(6) 0.0806(4) 0.1797(2) 0.022(2) 1.000 Uani ? ? C 0
C18 -0.4694(7) 0.0259(4) 0.2269(2) 0.028(3) 1.000 Uani ? ? C 0
C19 -0.6210(8) 0.0151(4) 0.2425(2) 0.036(3) 1.000 Uani ? ? C 0
C20 -0.7450(7) 0.0623(4) 0.2119(2) 0.031(3) 1.000 Uani ? ? C 0
C21 -0.7219(7) 0.1171(4) 0.1648(2) 0.034(3) 1.000 Uani ? ? C 0
C22 -0.5703(7) 0.1250(4) 0.1490(2) 0.029(3) 1.000 Uani ? ? C 0
C23 -0.2064(6) -0.0111(3) 0.1181(2) 0.024(3) 1.000 Uani ? ? C 0
C24 -0.0920(7) -0.0754(4) 0.1392(2) 0.029(3) 1.000 Uani ? ? C 0
C25 -0.0634(7) -0.1469(4) 0.1021(2) 0.033(3) 1.000 Uani ? ? C 0
C26 -0.1459(7) -0.1515(3) 0.0489(2) 0.027(3) 1.000 Uani ? ? C 0
C27 -0.2580(7) -0.0829(3) 0.0320(2) 0.020(3) 1.000 Uani ? ? C 0
N3 -0.2922(5) -0.0121(3) 0.0668(2) 0.021(2) 1.000 Uani ? ? N 0
C28 -0.3380(6) -0.0763(3) -0.0284(2) 0.022(3) 1.000 Uani ? ? C 0
C29 -0.3034(7) -0.1386(4) -0.0705(2) 0.037(3) 1.000 Uani ? ? C 0
C30 -0.3666(8) -0.1258(4) -0.1261(2) 0.042(3) 1.000 Uani ? ? C 0
C31 -0.4636(7) -0.0487(4) -0.1395(2) 0.029(3) 1.000 Uani ? ? C 0
C32 -0.4997(6) 0.0100(4) -0.0954(2) 0.021(3) 1.000 Uani ? ? C 0
N4 -0.4404(5) -0.0032(3) -0.0411(2) 0.023(2) 1.000 Uani ? ? N 0
P3 0.2459(2) 0.3606 0.30058(5) 0.0200(6) 1.000 Uani ? ? P 0
O3 0.1524(4) 0.3580(3) 0.2430(1) 0.028(2) 1.000 Uani ? ? O 0
C33 0.4554(5) 0.3624(4) 0.2989(2) 0.019(2) 1.000 Uani ? ? C 0
C34 0.5392(7) 0.4468(4) 0.2978(2) 0.024(3) 1.000 Uani ? ? C 0
C35 0.6941(7) 0.4469(4) 0.2864(2) 0.030(3) 1.000 Uani ? ? C 0
C36 0.7709(6) 0.3634(4) 0.2774(2) 0.026(3) 1.000 Uani ? ? C 0
C37 0.6908(7) 0.2801(4) 0.2787(2) 0.030(3) 1.000 Uani ? ? C 0
C38 0.5336(7) 0.2786(4) 0.2890(2) 0.027(3) 1.000 Uani ? ? C 0
C39 0.2005(6) 0.2584(3) 0.3415(2) 0.019(3) 1.000 Uani ? ? C 0
C40 0.0954(7) 0.1905(4) 0.3171(2) 0.030(3) 1.000 Uani ? ? C 0
C41 0.0615(7) 0.1134(4) 0.3498(2) 0.040(3) 1.000 Uani ? ? C 0
C42 0.1279(7) 0.1102(4) 0.4054(2) 0.035(3) 1.000 Uani ? ? C 0
C43 0.2343(6) 0.1807(4) 0.4279(2) 0.022(3) 1.000 Uani ? ? C 0
N5 0.2725(5) 0.2537(3) 0.3955(2) 0.022(2) 1.000 Uani ? ? N 0
C44 0.3032(7) 0.1826(3) 0.4894(2) 0.022(3) 1.000 Uani ? ? C 0
C45 0.2678(7) 0.1132(4) 0.5275(2) 0.039(3) 1.000 Uani ? ? C 0
C46 0.3313(8) 0.1204(4) 0.5823(2) 0.040(3) 1.000 Uani ? ? C 0
C47 0.4267(8) 0.1984(4) 0.6009(2) 0.036(3) 1.000 Uani ? ? C 0
C48 0.4583(7) 0.2640(4) 0.5602(2) 0.027(3) 1.000 Uani ? ? C 0
N6 0.3965(5) 0.2563(3) 0.5053(2) 0.024(2) 1.000 Uani ? ? N 0
P4 0.5781(2) 0.3663(1) 0.57931(5) 0.0237(6) 1.000 Uani ? ? P 0
O4 0.6404(5) 0.3692(3) 0.6409(1) 0.033(2) 1.000 Uani ? ? O 0
C49 0.7322(6) 0.3647(4) 0.5336(2) 0.026(2) 1.000 Uani ? ? C 0
C50 0.8894(7) 0.3625(4) 0.5595(2) 0.033(3) 1.000 Uani ? ? C 0
C51 1.0129(7) 0.3620(4) 0.5265(3) 0.041(3) 1.000 Uani ? ? C 0
C52 0.9808(7) 0.3615(4) 0.4687(3) 0.048(3) 1.000 Uani ? ? C 0
C53 0.8258(7) 0.3642(4) 0.4419(2) 0.041(3) 1.000 Uani ? ? C 0
C54 0.6989(6) 0.3661(4) 0.4741(2) 0.033(3) 1.000 Uani ? ? C 0
C55 0.4522(6) 0.4689(3) 0.5587(2) 0.022(3) 1.000 Uani ? ? C 0
C56 0.4271(8) 0.5369(4) 0.5987(2) 0.036(3) 1.000 Uani ? ? C 0
C57 0.3306(9) 0.6129(4) 0.5798(2) 0.048(4) 1.000 Uani ? ? C 0
C58 0.2659(7) 0.6174(4) 0.5234(2) 0.036(3) 1.000 Uani ? ? C 0
C59 0.2967(6) 0.5456(3) 0.4861(2) 0.021(3) 1.000 Uani ? ? C 0
N7 0.3934(5) 0.4731(3) 0.5039(2) 0.021(2) 1.000 Uani ? ? N 0
C60 0.2245(6) 0.5435(3) 0.4253(2) 0.019(3) 1.000 Uani ? ? C 0
C61 0.1191(7) 0.6113(4) 0.4040(3) 0.040(3) 1.000 Uani ? ? C 0
C62 0.0510(8) 0.6044(4) 0.3477(3) 0.045(4) 1.000 Uani ? ? C 0
C63 0.0917(7) 0.5295(4) 0.3148(2) 0.031(3) 1.000 Uani ? ? C 0
C64 0.1977(6) 0.4644(3) 0.3407(2) 0.019(3) 1.000 Uani ? ? C 0
N8 0.2686(5) 0.4716(3) 0.3943(2) 0.022(2) 1.000 Uani ? ? N 0
C65 0.737(1) 0.7936(6) 0.2793(4) 0.090(7) 1.000 Uani ? ? C 3
O5 0.6950(8) 0.6969(4) 0.2786(2) 0.081(4) 1.000 Uani ? ? O 1
C66 0.220(3) 0.766(2) 0.249(1) 0.141(4) 0.500 Uani ? ? C 2
CL1 0.2918(8) 0.6439(5) 0.2207(3) 0.1406 0.500 Uani ? ? Cl 0
CL2 0.1238(9) 0.8030(5) 0.2582(3) 0.1406 0.500 Uani ? ? Cl 0
H1 -0.6684 0.1012 0.0088 0.0334 1.000 Uiso calc C2 H 0
H2 -0.8950 0.1002 0.0554 0.0406 1.000 Uiso calc C3 H 0
H3 -1.1477 0.1012 0.0038 0.0472 1.000 Uiso calc C4 H 0
H4 -1.1788 0.1038 -0.0958 0.0461 1.000 Uiso calc C5 H 0
H5 -0.9521 0.1071 -0.1428 0.0363 1.000 Uiso calc C6 H 0
H6 -0.5345 0.2832 -0.1643 0.0367 1.000 Uiso calc C8 H 0
H7 -0.3786 0.4125 -0.1314 0.0429 1.000 Uiso calc C9 H 0
H8 -0.2614 0.4154 -0.0370 0.0363 1.000 Uiso calc C10 H 0
H9 -0.1459 0.4069 0.0446 0.0343 1.000 Uiso calc C13 H 0
H10 -0.0198 0.3943 0.1374 0.0410 1.000 Uiso calc C14 H 0
H11 -0.0464 0.2519 0.1873 0.0326 1.000 Uiso calc C15 H 0
H12 -0.3815 -0.0042 0.2485 0.0375 1.000 Uiso calc C18 H 0
H13 -0.6384 -0.0241 0.2736 0.0460 1.000 Uiso calc C19 H 0
H14 -0.8486 0.0576 0.2230 0.0478 1.000 Uiso calc C20 H 0
H15 -0.8092 0.1487 0.1438 0.0483 1.000 Uiso calc C21 H 0
H16 -0.5541 0.1614 0.1166 0.0381 1.000 Uiso calc C22 H 0
H17 -0.0366 -0.0709 0.1765 0.0399 1.000 Uiso calc C24 H 0
H18 0.0147 -0.1935 0.1139 0.0456 1.000 Uiso calc C25 H 0
H19 -0.1265 -0.2012 0.0238 0.0391 1.000 Uiso calc C26 H 0
H20 -0.2350 -0.1908 -0.0605 0.0489 1.000 Uiso calc C29 H 0
H21 -0.3441 -0.1689 -0.1547 0.0567 1.000 Uiso calc C30 H 0
H22 -0.5052 -0.0357 -0.1777 0.0400 1.000 Uiso calc C31 H 0
H23 0.4890 0.5047 0.3051 0.0313 1.000 Uiso calc C34 H 0
H24 0.7490 0.5051 0.2846 0.0431 1.000 Uiso calc C35 H 0
H25 0.8788 0.3639 0.2704 0.0361 1.000 Uiso calc C36 H 0
H26 0.7433 0.2225 0.2724 0.0399 1.000 Uiso calc C37 H 0
H27 0.4788 0.2202 0.2893 0.0357 1.000 Uiso calc C38 H 0
H28 0.0475 0.1965 0.2788 0.0409 1.000 Uiso calc C40 H 0
H29 -0.0061 0.0642 0.3339 0.0534 1.000 Uiso calc C41 H 0
H30 0.1018 0.0599 0.4290 0.0466 1.000 Uiso calc C42 H 0
H31 0.2002 0.0618 0.5150 0.0509 1.000 Uiso calc C45 H 0
H32 0.3116 0.0725 0.6085 0.0552 1.000 Uiso calc C46 H 0
H33 0.4681 0.2060 0.6397 0.0491 1.000 Uiso calc C47 H 0
H34 0.9118 0.3613 0.5997 0.0450 1.000 Uiso calc C50 H 0
H35 1.1201 0.3620 0.5441 0.0609 1.000 Uiso calc C51 H 0
H36 1.0664 0.3592 0.4465 0.0660 1.000 Uiso calc C52 H 0
H37 0.8057 0.3648 0.4016 0.0555 1.000 Uiso calc C53 H 0
H38 0.5921 0.3682 0.4561 0.0416 1.000 Uiso calc C54 H 0
H39 0.4736 0.5318 0.6372 0.0504 1.000 Uiso calc C56 H 0
H40 0.3092 0.6614 0.6055 0.0638 1.000 Uiso calc C57 H 0
H41 0.2006 0.6693 0.5100 0.0472 1.000 Uiso calc C58 H 0
H42 0.0927 0.6623 0.4271 0.0529 1.000 Uiso calc C61 H 0
H43 -0.0229 0.6506 0.3318 0.0629 1.000 Uiso calc C62 H 0
H44 0.0483 0.5234 0.2760 0.0422 1.000 Uiso calc C63 H 0

loop_
_geom_bond_atom_site_label_1
_geom_bond_atom_site_label_2
_geom_bond_distance
_geom_bond_site_symmetry_1
_geom_bond_site_symmetry_2
_geom_bond_publ_flag
P1 O1 1.488(4) . . ?
P1 C1 1.802(6) . . ?
P1 C7 1.835(6) . . ?
P1 C32 1.806(6) . . ?
C1 C2 1.395(8) . . ?
C1 C6 1.395(8) . . ?
C2 C3 1.383(8) . . ?
C3 C4 1.386(9) . . ?
C4 C5 1.394(9) . . ?
C5 C6 1.387(8) . . ?
C7 C8 1.376(8) . . ?
C7 N1 1.347(7) . . ?
C8 C9 1.361(9) . . ?
C9 C10 1.377(8) . . ?
C10 C11 1.387(9) . . ?
C11 N1 1.325(7) . . ?
C11 C12 1.497(8) . . ?
C12 C13 1.384(8) . . ?
C12 N2 1.325(7) . . ?
C13 C14 1.372(9) . . ?
C14 C15 1.386(9) . . ?
C15 C16 1.410(8) . . ?
C16 N2 1.338(7) . . ?
C16 P2 1.821(6) . . ?
P2 O2 1.488(4) . . ?
P2 C17 1.798(6) . . ?
P2 C23 1.847(6) . . ?
C17 C18 1.400(8) . . ?
C17 C22 1.366(8) . . ?
C18 C19 1.390(9) . . ?
C19 C20 1.37(1) . . ?
C20 C21 1.395(9) . . ?
C21 C22 1.388(8) . . ?
C23 C24 1.377(9) . . ?
C23 N3 1.336(8) . . ?
C24 C25 1.383(9) . . ?
C25 C26 1.366(8) . . ?
C26 C27 1.381(8) . . ?
C27 N3 1.354(7) . . ?
C27 C28 1.507(9) . . ?
C28 C29 1.393(8) . . ?
C28 N4 1.359(8) . . ?
C29 C30 1.373(9) . . ?
C30 C31 1.378(9) . . ?
C31 C32 1.400(8) . . ?
C32 N4 1.335(8) . . ?
P3 O3 1.491(4) . . ?
P3 C33 1.781(5) . . ?
P3 C39 1.812(6) . . ?
P3 C64 1.826(6) . . ?
C33 C34 1.392(8) . . ?
C33 C38 1.393(8) . . ?
C34 C35 1.374(9) . . ?
C35 C36 1.38(1) . . ?
C36 C37 1.363(9) . . ?
C37 C38 1.384(9) . . ?
C39 C40 1.386(9) . . ?
C39 N5 1.348(8) . . ?
C40 C41 1.39(1) . . ?
C41 C42 1.369(9) . . ?
C42 C43 1.404(9) . . ?
C43 N5 1.352(8) . . ?
C43 C44 1.503(9) . . ?
C44 C45 1.394(9) . . ?
C44 N6 1.333(8) . . ?
C45 C46 1.347(9) . . ?
C46 C47 1.41(1) . . ?
C47 C48 1.390(9) . . ?
C48 N6 1.346(8) . . ?
C48 P4 1.793(7) . . ?
P4 O4 1.491(4) . . ?
P4 C49 1.802(6) . . ?
P4 C55 1.832(6) . . ?
C49 C50 1.393(8) . . ?
C49 C54 1.406(8) . . ?
C50 C51 1.386(9) . . ?
C51 C52 1.36(1) . . ?
C52 C53 1.38(1) . . ?
C53 C54 1.397(8) . . ?
C55 C56 1.390(9) . . ?
C55 N7 1.334(8) . . ?
C56 C57 1.39(1) . . ?
C57 C58 1.38(1) . . ?
C58 C59 1.394(8) . . ?
C59 N7 1.347(8) . . ?
C59 C60 1.494(9) . . ?
C60 C61 1.364(9) . . ?
C60 N8 1.338(7) . . ?
C61 C62 1.389(9) . . ?
C62 C63 1.387(9) . . ?
C63 C64 1.376(9) . . ?
C64 N8 1.340(8) . . ?
C65 O5 1.41(1) . . ?
C66 CL1 1.98(4) . . ?
C66 CL2 1.02(3) . . ?
